data_7226343
loop_
_publ_author_name
'Hutchins, Kristin M.'
'Kummer, Katherine A.'
'Groeneman, Ryan H.'
'Reinheimer, Eric W.'
'Sinnwell, Michael A.'
'Swenson, Dale C.'
'MacGillivray, Leonard R.'

_publ_section_title
;
 Thermal expansion properties of three isostructural co-crystals composed
 of isosteric components: interplay between halogen and hydrogen bonds
;
_journal_issue 43
_journal_name_full CrystEngComm
_journal_page_first 8354
_journal_paper_doi 10.1039/C6CE01674J
_journal_volume 18
_journal_year 2016
_chemical_formula_moiety 'C10 H8 N4'
_chemical_formula_sum 'C10 H8 N4'
_chemical_formula_weight 184.20
_chemical_name_systematic
;
 ?
;
_space_group_crystal_system triclinic
_space_group_IT_number 2
_space_group_name_Hall '-P 1'
_space_group_name_H-M_alt 'P -1'
_symmetry_space_group_name_Hall '-P 1'
_symmetry_space_group_name_H-M 'P -1'
_atom_sites_solution_hydrogens difmap
_audit_creation_date 2015-04-13
_audit_creation_method
;
Olex2 1.2
(compiled 2015.01.26 svn.r3150 for OlexSys, GUI svn.r4998)
;
_audit_update_record
;
2015-04-14 deposited with the CCDC.
2016-08-23 downloaded from the CCDC.
;
_cell_angle_alpha 90.671(7)
_cell_angle_beta 95.227(8)
_cell_angle_gamma 100.693(8)
_cell_formula_units_Z 1
_cell_length_a 3.8373(6)
_cell_length_b 5.9282(7)
_cell_length_c 10.3247(14)
_cell_measurement_reflns_used 753
_cell_measurement_temperature 298(2)
_cell_measurement_theta_max 25.35
_cell_measurement_theta_min 1.00
_cell_volume 229.73(6)
_computing_cell_refinement 'HKL Scalepack (Otwinowski and Minor, 1997)'
_computing_data_collection 'Collect (Hooft, 1998)'
_computing_data_reduction 'Denzo (Otwinowski and Minor, 1997)'
_computing_molecular_graphics 'Olex2 (Dolomanov et al., 2009)'
_computing_publication_material 'Olex2 (Dolomanov et al., 2009)'
_computing_structure_refinement 'ShelXL (Sheldrick, 2008)'
_computing_structure_solution 'ShelXT (Sheldrick, 2015)'
_diffrn_ambient_temperature 298(2)
_diffrn_detector_area_resol_mean 9
_diffrn_measured_fraction_theta_full 0.914
_diffrn_measured_fraction_theta_max 0.968
_diffrn_measurement_device_type 'Nonius Kappa CCD'
_diffrn_measurement_method 'CCD rotation images, phi scans'
_diffrn_radiation_type MoK\a
_diffrn_radiation_wavelength 0.71073
_diffrn_reflns_av_R_equivalents 0.0386
_diffrn_reflns_av_unetI/netI 0.0548
_diffrn_reflns_Laue_measured_fraction_full 0.914
_diffrn_reflns_Laue_measured_fraction_max 0.968
_diffrn_reflns_limit_h_max 4
_diffrn_reflns_limit_h_min -4
_diffrn_reflns_limit_k_max 7
_diffrn_reflns_limit_k_min -7
_diffrn_reflns_limit_l_max 12
_diffrn_reflns_limit_l_min -12
_diffrn_reflns_number 1410
_diffrn_reflns_point_group_measured_fraction_full 0.914
_diffrn_reflns_point_group_measured_fraction_max 0.968
_diffrn_reflns_theta_full 26.000
_diffrn_reflns_theta_max 25.409
_diffrn_reflns_theta_min 1.982
_diffrn_source 'fine-focus sealed tube'
_exptl_absorpt_coefficient_mu 0.086
_exptl_absorpt_correction_T_max 0.997
_exptl_absorpt_correction_T_min 0.976
_exptl_absorpt_correction_type multi-scan
_exptl_absorpt_process_details 'SADABS (Bruker, 2002)'
_exptl_crystal_colour yellow-orange
_exptl_crystal_density_diffrn 1.331
_exptl_crystal_description plate-like
_exptl_crystal_F_000 96
_exptl_crystal_size_max 0.28
_exptl_crystal_size_mid 0.10
_exptl_crystal_size_min 0.04
_refine_diff_density_max 0.212
_refine_diff_density_min -0.145
_refine_diff_density_rms 0.043
_refine_ls_extinction_coef 2.5(4)
_refine_ls_extinction_expression Fc^*^=kFc[1+0.001xFc^2^\l^3^/sin(2\q)]^-1/4^
_refine_ls_extinction_method SHELXL
_refine_ls_goodness_of_fit_ref 1.073
_refine_ls_hydrogen_treatment refall
_refine_ls_matrix_type full
_refine_ls_number_parameters 81
_refine_ls_number_reflns 827
_refine_ls_number_restraints 0
_refine_ls_restrained_S_all 1.073
_refine_ls_R_factor_all 0.0953
_refine_ls_R_factor_gt 0.0582
_refine_ls_shift/su_max 0.000
_refine_ls_shift/su_mean 0.000
_refine_ls_structure_factor_coef Fsqd
_refine_ls_weighting_details 'w=1/[\s^2^(Fo^2^)+(0.0940P)^2^+0.0106P] where P=(Fo^2^+2Fc^2^)/3'
_refine_ls_weighting_scheme calc
_refine_ls_wR_factor_gt 0.1378
_refine_ls_wR_factor_ref 0.1709
_reflns_Friedel_coverage 0.000
_reflns_number_gt 523
_reflns_number_total 827
_reflns_threshold_expression 'I > 2\s(I)'
_cod_data_source_file c6ce01674j2.cif
_cod_data_source_block mcg1522
_cod_depositor_comments
;
The following automatic conversions were performed:

'_space_group_crystal_system' value 'Triclinic' changed to
'triclinic' according to
/usr/data/users/saulius/crontab/automatic-downloads/rss-feeds/RSC/lib/dictionaries/cif_core.dic
dictionary named 'cif_core.dic' version 2.4.2 from 2011-04-26.

'_exptl_absorpt_correction_type' value 'Multi-scan' changed to
'multi-scan' according to
/usr/data/users/saulius/crontab/automatic-downloads/rss-feeds/RSC/lib/dictionaries/cif_core.dic
dictionary named 'cif_core.dic' version 2.4.2 from 2011-04-26.

Automatic conversion script
Id: cif_fix_values 4268 2015-11-12 08:31:59Z antanas 

 Adding full bibliography for 7226336--7226343.cif.
;
_cod_database_code 7226343
_shelxl_version_number 2013-3
_shelx_space_group_comment
;
The symmetry employed for this shelxl refinement is uniquely defined
by the following loop, which should always be used as a source of
symmetry information in preference to the above space-group names.
They are only intended as comments.
;
_olex2_refinement_description
;
;
_olex2_submission_special_instructions 'No special instructions were received'

loop_
_space_group_symop_operation_xyz
'x, y, z'
'-x, -y, -z'

loop_
_atom_site_label
_atom_site_type_symbol
_atom_site_fract_x
_atom_site_fract_y
_atom_site_fract_z
_atom_site_U_iso_or_equiv
_atom_site_adp_type
_atom_site_occupancy
_atom_site_site_symmetry_order
_atom_site_calc_flag
N2 N 0.5105(5) 0.6015(3) 0.51695(17) 0.0572(7) Uani 1 1 d
N1 N 0.3125(6) 0.7245(4) 0.90306(18) 0.0670(8) Uani 1 1 d
C5 C 0.4343(6) 0.6330(4) 0.6486(2) 0.0521(7) Uani 1 1 d
C4 C 0.2715(7) 0.4606(4) 0.7241(2) 0.0578(8) Uani 1 1 d
H4 H 0.202(7) 0.311(4) 0.694(2) 0.066(7) Uiso 1 1 d
C3 C 0.2150(7) 0.5145(4) 0.8493(2) 0.0632(8) Uani 1 1 d
H3 H 0.111(8) 0.399(5) 0.907(3) 0.086(9) Uiso 1 1 d
C2 C 0.5290(8) 0.8522(4) 0.7016(2) 0.0630(8) Uani 1 1 d
H2 H 0.640(7) 0.977(4) 0.650(2) 0.077(8) Uiso 1 1 d
C1 C 0.4675(8) 0.8886(5) 0.8290(2) 0.0703(9) Uani 1 1 d
H1 H 0.549(8) 1.044(5) 0.873(3) 0.094(9) Uiso 1 1 d

loop_
_atom_site_aniso_label
_atom_site_aniso_U_11
_atom_site_aniso_U_22
_atom_site_aniso_U_33
_atom_site_aniso_U_23
_atom_site_aniso_U_13
_atom_site_aniso_U_12
N2 0.0713(14) 0.0539(11) 0.0467(12) -0.0032(8) 0.0124(9) 0.0098(10)
N1 0.0853(16) 0.0686(14) 0.0490(13) -0.0057(10) 0.0125(10) 0.0171(11)
C5 0.0598(13) 0.0552(14) 0.0431(13) -0.0022(9) 0.0095(9) 0.0139(10)
C4 0.0700(16) 0.0536(15) 0.0497(14) -0.0036(11) 0.0112(11) 0.0091(12)
C3 0.0756(17) 0.0649(15) 0.0502(15) 0.0024(11) 0.0146(12) 0.0113(13)
C2 0.0813(17) 0.0538(14) 0.0532(14) -0.0046(11) 0.0130(12) 0.0076(12)
C1 0.0910(19) 0.0615(16) 0.0574(15) -0.0121(12) 0.0088(13) 0.0115(14)

loop_
_atom_type_symbol
_atom_type_description
_atom_type_scat_dispersion_real
_atom_type_scat_dispersion_imag
_atom_type_scat_source
C C 0.0033 0.0016 'International Tables Vol C Tables 4.2.6.8 and 6.1.1.4'
H H 0.0000 0.0000 'International Tables Vol C Tables 4.2.6.8 and 6.1.1.4'
N N 0.0061 0.0033 'International Tables Vol C Tables 4.2.6.8 and 6.1.1.4'

loop_
_geom_angle_atom_site_label_1
_geom_angle_atom_site_label_2
_geom_angle_atom_site_label_3
_geom_angle
_geom_angle_site_symmetry_1
N2 N2 C5 114.0(2) 2_666
C1 N1 C3 117.0(2) .
C4 C5 N2 124.8(2) .
C2 C5 N2 116.7(2) .
C2 C5 C4 118.5(2) .
C5 C4 H4 122.3(16) .
C3 C4 C5 118.8(2) .
C3 C4 H4 118.9(16) .
N1 C3 C4 123.5(2) .
N1 C3 H3 114.6(16) .
C4 C3 H3 121.9(16) .
C5 C2 H2 120.2(15) .
C5 C2 C1 118.5(2) .
C1 C2 H2 121.3(16) .
N1 C1 C2 123.7(2) .
N1 C1 H1 115.5(15) .
C2 C1 H1 120.7(16) .

loop_
_geom_bond_atom_site_label_1
_geom_bond_atom_site_label_2
_geom_bond_distance
_geom_bond_site_symmetry_2
N2 N2 1.235(3) 2_666
N2 C5 1.433(3) .
N1 C3 1.331(3) .
N1 C1 1.331(3) .
C5 C4 1.384(3) .
C5 C2 1.375(3) .
C4 H4 0.92(3) .
C4 C3 1.373(3) .
C3 H3 0.96(3) .
C2 H2 0.97(3) .
C2 C1 1.379(3) .
C1 H1 1.01(3) .

loop_
_geom_torsion_atom_site_label_1
_geom_torsion_atom_site_label_2
_geom_torsion_atom_site_label_3
_geom_torsion_atom_site_label_4
_geom_torsion
_geom_torsion_site_symmetry_1
N2 N2 C5 C4 -14.7(4) 2_666
N2 N2 C5 C2 165.8(3) 2_666
N2 C5 C4 C3 179.8(2) .
N2 C5 C2 C1 -178.5(2) .
C5 C4 C3 N1 -0.8(4) .
C5 C2 C1 N1 -1.8(4) .
C4 C5 C2 C1 2.0(4) .
C3 N1 C1 C2 0.3(4) .
C2 C5 C4 C3 -0.8(4) .
C1 N1 C3 C4 1.0(4) .
